data_1515003
loop_
_publ_author_name
'Meisner, Jeffrey S.'
'Sedbrook, Danielle F.'
'Krikorian, Markrete'
'Chen, Jun'
'Sattler, Aaron'
'Carnes, Matthew E.'
'Murray, Christopher B.'
'Steigerwald, Michael'
'Nuckolls, Colin'

_publ_section_title
;
 Functionalizing molecular wires: a tunable class of
 \a,\w-diphenyl-\m,\n-dicyano-oligoenes
;
_journal_issue 4
_journal_name_full 'Chemical Science'
_journal_page_first 1007
_journal_paper_doi 10.1039/c2sc00770c
_journal_volume 3
_journal_year 2012
_chemical_formula_sum 'C29 H23 Cl2 N2'
_chemical_formula_weight 470.39
_chemical_name_systematic
;

?

;
_space_group_IT_number 15
_symmetry_cell_setting monoclinic
_symmetry_space_group_name_Hall '-C 2yc'
_symmetry_space_group_name_H-M 'C 1 2/c 1'
_atom_sites_solution_hydrogens geom
_atom_sites_solution_primary direct
_atom_sites_solution_secondary difmap
_audit_creation_method SHELXL-97
_cell_angle_alpha 90.00
_cell_angle_beta 95.645(2)
_cell_angle_gamma 90.00
_cell_formula_units_Z 4
_cell_length_a 22.398(3)
_cell_length_b 11.1946(17)
_cell_length_c 9.7652(14)
_cell_measurement_reflns_used 2893
_cell_measurement_temperature 125(2)
_cell_measurement_theta_max 26.09
_cell_measurement_theta_min 2.86
_cell_volume 2436.6(6)
_computing_cell_refinement 'Bruker SMART'
_computing_data_collection 'Bruker SMART'
_computing_data_reduction 'Bruker SAINT'
_computing_molecular_graphics 'Bruker SHELXTL'
_computing_publication_material 'Bruker SHELXTL'
_computing_structure_refinement 'SHELXL-97 (Sheldrick, 1997)'
_computing_structure_solution 'SHELXS-97 (Sheldrick, 1990)'
_diffrn_ambient_temperature 125(2)
_diffrn_measured_fraction_theta_full 0.997
_diffrn_measured_fraction_theta_max 0.997
_diffrn_measurement_device_type 'CCD area detector'
_diffrn_measurement_method 'phi and omega scans'
_diffrn_radiation_monochromator graphite
_diffrn_radiation_source 'fine-focus sealed tube'
_diffrn_radiation_type MoK\a
_diffrn_radiation_wavelength 0.71073
_diffrn_reflns_av_R_equivalents 0.1346
_diffrn_reflns_av_sigmaI/netI 0.1167
_diffrn_reflns_limit_h_max 32
_diffrn_reflns_limit_h_min -31
_diffrn_reflns_limit_k_max 15
_diffrn_reflns_limit_k_min -15
_diffrn_reflns_limit_l_max 13
_diffrn_reflns_limit_l_min -13
_diffrn_reflns_number 19054
_diffrn_reflns_theta_full 30.53
_diffrn_reflns_theta_max 30.53
_diffrn_reflns_theta_min 1.83
_exptl_absorpt_coefficient_mu 0.286
_exptl_absorpt_correction_T_max 0.9943
_exptl_absorpt_correction_T_min 0.8562
_exptl_absorpt_correction_type empirical
_exptl_absorpt_process_details SADABS
_exptl_crystal_colour PURPLE
_exptl_crystal_density_diffrn 1.282
_exptl_crystal_density_method 'not measured'
_exptl_crystal_description NEEDLE
_exptl_crystal_F_000 980
_exptl_crystal_size_max 0.56
_exptl_crystal_size_mid 0.03
_exptl_crystal_size_min 0.02
_refine_diff_density_max 0.341
_refine_diff_density_min -0.352
_refine_diff_density_rms 0.070
_refine_ls_extinction_method none
_refine_ls_goodness_of_fit_ref 1.009
_refine_ls_hydrogen_treatment constr
_refine_ls_matrix_type full
_refine_ls_number_parameters 150
_refine_ls_number_reflns 3720
_refine_ls_number_restraints 0
_refine_ls_restrained_S_all 1.009
_refine_ls_R_factor_all 0.1627
_refine_ls_R_factor_gt 0.0584
_refine_ls_shift/su_max 0.002
_refine_ls_shift/su_mean 0.000
_refine_ls_structure_factor_coef Fsqd
_refine_ls_weighting_details 'calc w=1/[\s^2^(Fo^2^)+(0.0504P)^2^+0.6569P] where P=(Fo^2^+2Fc^2^)/3'
_refine_ls_weighting_scheme calc
_refine_ls_wR_factor_gt 0.1095
_refine_ls_wR_factor_ref 0.1423
_reflns_number_gt 1752
_reflns_number_total 3720
_reflns_threshold_expression >2sigma(I)
_cod_data_source_file c2sc00770c.txt
_cod_data_source_block DPDC7
_cod_depositor_comments
;
The following automatic conversions were performed:

'_symmetry_cell_setting' value 'Monoclinic' changed to 'monoclinic'
according to
/usr/data/users/saulius/automatic-downloads/retrospective/RSC/lib/dictionaries/cif_core.dic
dictionary named 'cif_core.dic' version 2.4.2 from
2011-04-26.

'_exptl_absorpt_correction_type' value 'EMPIRICAL'
changed to 'empirical' according to
/usr/data/users/saulius/automatic-downloads/retrospective/RSC/lib/dictionaries/cif_core.dic
dictionary named 'cif_core.dic' version 2.4.2 from
2011-04-26.

'_refine_ls_hydrogen_treatment' value 'CONSTR' changed
to 'constr' according to
/usr/data/users/saulius/automatic-downloads/retrospective/RSC/lib/dictionaries/cif_core.dic
dictionary named 'cif_core.dic' version 2.4.2 from 2011-04-26.

Automatic conversion script
Id: cif_fix_values 2281 2013-09-26 08:29:07Z andrius 
;
_cod_original_sg_symbol_H-M C2/c
_cod_database_code 1515003

loop_
_symmetry_equiv_pos_as_xyz
'x, y, z'
'-x, y, -z+1/2'
'x+1/2, y+1/2, z'
'-x+1/2, y+1/2, -z+1/2'
'-x, -y, -z'
'x, -y, z-1/2'
'-x+1/2, -y+1/2, -z'
'x+1/2, -y+1/2, z-1/2'

loop_
_atom_site_label
_atom_site_type_symbol
_atom_site_fract_x
_atom_site_fract_y
_atom_site_fract_z
_atom_site_U_iso_or_equiv
_atom_site_adp_type
_atom_site_occupancy
_atom_site_symmetry_multiplicity
_atom_site_calc_flag
_atom_site_refinement_flags
N N 0.07507(10) 0.7683(2) 0.1893(2) 0.0361(6) Uani 1 1 d .
C1 C 0.29408(13) 1.2222(2) 0.8565(3) 0.0361(7) Uani 1 1 d .
H1A H 0.2745 1.2975 0.8469 0.043 Uiso 1 1 calc R
C2 C 0.33763(13) 1.2037(2) 0.9662(3) 0.0384(7) Uani 1 1 d .
H2A H 0.3477 1.2661 1.0303 0.046 Uiso 1 1 calc R
C3 C 0.36597(12) 1.0954(2) 0.9815(3) 0.0304(6) Uani 1 1 d .
H3A H 0.3958 1.0826 1.0561 0.037 Uiso 1 1 calc R
C4 C 0.35102(11) 1.0047(2) 0.8884(3) 0.0312(6) Uani 1 1 d .
H4A H 0.3705 0.9294 0.8994 0.037 Uiso 1 1 calc R
C5 C 0.30766(11) 1.0234(2) 0.7787(3) 0.0264(6) Uani 1 1 d .
H5A H 0.2978 0.9605 0.7152 0.032 Uiso 1 1 calc R
C6 C 0.27855(10) 1.1327(2) 0.7604(2) 0.0225(5) Uani 1 1 d .
C7 C 0.23320(11) 1.1578(2) 0.6453(2) 0.0249(6) Uani 1 1 d .
H7A H 0.2181 1.2372 0.6395 0.030 Uiso 1 1 calc R
C8 C 0.21055(11) 1.0822(2) 0.5475(2) 0.0234(5) Uani 1 1 d .
H8A H 0.2245 1.0021 0.5508 0.028 Uiso 1 1 calc R
C9 C 0.16626(11) 1.1157(2) 0.4377(2) 0.0253(6) Uani 1 1 d .
H9A H 0.1555 1.1976 0.4293 0.030 Uiso 1 1 calc R
C10 C 0.13888(10) 1.0381(2) 0.3456(2) 0.0248(6) Uani 1 1 d .
H10A H 0.1501 0.9564 0.3527 0.030 Uiso 1 1 calc R
C11 C 0.09403(11) 1.0719(2) 0.2382(2) 0.0257(6) Uani 1 1 d .
H11A H 0.0866 1.1549 0.2257 0.031 Uiso 1 1 calc R
C12 C 0.06110(11) 0.9959(2) 0.1523(2) 0.0240(5) Uani 1 1 d .
C13 C 0.01710(10) 1.0358(2) 0.0431(2) 0.0265(6) Uani 1 1 d .
H13A H 0.0120 1.1195 0.0314 0.032 Uiso 1 1 calc R
C14 C 0.06893(11) 0.8688(3) 0.1720(2) 0.0258(6) Uani 1 1 d .
Cl1 Cl 0.02719(3) 0.63383(6) -0.10791(8) 0.0417(2) Uani 1 1 d .
C100 C 0.0000 0.5434(3) -0.2500 0.0380(10) Uani 1 2 d S
H10C H -0.0318 0.4931 -0.2241 0.046 Uiso 0.50 1 d PR

loop_
_atom_site_aniso_label
_atom_site_aniso_U_11
_atom_site_aniso_U_22
_atom_site_aniso_U_33
_atom_site_aniso_U_23
_atom_site_aniso_U_13
_atom_site_aniso_U_12
N 0.0349(13) 0.0396(14) 0.0313(13) -0.0003(11) -0.0084(10) 0.0031(11)
C1 0.0505(18) 0.0255(14) 0.0296(15) -0.0047(12) -0.0097(13) 0.0081(13)
C2 0.0490(18) 0.0321(16) 0.0302(15) -0.0090(13) -0.0157(14) -0.0014(14)
C3 0.0280(14) 0.0387(16) 0.0227(13) 0.0027(12) -0.0069(11) -0.0014(12)
C4 0.0290(14) 0.0304(14) 0.0324(15) -0.0002(12) -0.0063(12) 0.0042(12)
C5 0.0283(14) 0.0236(13) 0.0261(13) -0.0040(11) -0.0036(11) 0.0003(11)
C6 0.0237(12) 0.0243(13) 0.0188(12) 0.0018(11) -0.0009(10) -0.0009(11)
C7 0.0270(13) 0.0251(13) 0.0212(13) 0.0031(11) -0.0038(10) -0.0010(11)
C8 0.0258(13) 0.0253(13) 0.0182(12) 0.0030(11) -0.0027(10) 0.0002(11)
C9 0.0256(13) 0.0298(14) 0.0195(12) 0.0033(11) -0.0022(10) 0.0007(11)
C10 0.0270(13) 0.0271(13) 0.0196(12) 0.0002(10) -0.0022(10) 0.0036(11)
C11 0.0277(13) 0.0304(14) 0.0180(12) 0.0012(11) -0.0025(10) 0.0071(11)
C12 0.0230(12) 0.0327(14) 0.0155(12) -0.0037(10) -0.0019(10) 0.0073(11)
C13 0.0264(13) 0.0309(15) 0.0211(13) -0.0016(11) -0.0028(10) 0.0102(11)
C14 0.0213(12) 0.0371(15) 0.0171(12) -0.0047(12) -0.0070(9) 0.0028(12)
Cl1 0.0452(4) 0.0363(4) 0.0397(4) -0.0023(3) -0.0158(3) 0.0011(3)
C100 0.046(2) 0.026(2) 0.038(2) 0.000 -0.0167(19) 0.000

loop_
_atom_type_symbol
_atom_type_description
_atom_type_scat_dispersion_real
_atom_type_scat_dispersion_imag
_atom_type_scat_source
C C 0.0033 0.0016 'International Tables Vol C Tables 4.2.6.8 and 6.1.1.4'
H H 0.0000 0.0000 'International Tables Vol C Tables 4.2.6.8 and 6.1.1.4'
N N 0.0061 0.0033 'International Tables Vol C Tables 4.2.6.8 and 6.1.1.4'
Cl Cl 0.1484 0.1585 'International Tables Vol C Tables 4.2.6.8 and 6.1.1.4'

loop_
_geom_angle_atom_site_label_1
_geom_angle_atom_site_label_2
_geom_angle_atom_site_label_3
_geom_angle
_geom_angle_site_symmetry_1
_geom_angle_site_symmetry_3
C2 C1 C6 121.4(2) . .
C3 C2 C1 119.9(2) . .
C2 C3 C4 119.9(2) . .
C3 C4 C5 120.2(2) . .
C4 C5 C6 121.0(2) . .
C5 C6 C1 117.6(2) . .
C5 C6 C7 123.3(2) . .
C1 C6 C7 119.1(2) . .
C8 C7 C6 127.7(2) . .
C7 C8 C9 123.6(2) . .
C10 C9 C8 124.3(2) . .
C9 C10 C11 123.9(2) . .
C12 C11 C10 125.9(2) . .
C11 C12 C14 118.9(2) . .
C11 C12 C13 123.3(2) . .
C14 C12 C13 117.8(2) . .
C13 C13 C12 125.5(3) 5_575 .
N C14 C12 179.2(3) . .
Cl1 C100 Cl1 110.5(2) . 2_554

loop_
_geom_bond_atom_site_label_1
_geom_bond_atom_site_label_2
_geom_bond_distance
_geom_bond_site_symmetry_2
N C14 1.144(3) .
C1 C2 1.391(3) .
C1 C6 1.393(3) .
C2 C3 1.370(4) .
C3 C4 1.382(3) .
C4 C5 1.389(3) .
C5 C6 1.389(3) .
C6 C7 1.466(3) .
C7 C8 1.338(3) .
C8 C9 1.437(3) .
C9 C10 1.353(3) .
C10 C11 1.430(3) .
C11 C12 1.360(3) .
C12 C14 1.444(4) .
C12 C13 1.450(3) .
C13 C13 1.345(5) 5_575
Cl1 C100 1.776(2) .
C100 Cl1 1.776(2) 2_554
